data_7057483
loop_
_publ_author_name
'B\'arta, Ond\<rej'
'Drusan, Michal'
'C\'isa\<rov\'a, Ivana'
'\<Sebesta, Radovan'
'\<St\<epni\<cka, Petr'

_publ_section_title
;
 Synthesis and structural characterisation of Group 11 metal complexes
 with a phosphinoferrocene oxazoline
;
_journal_issue 14
_journal_name_full 'New Journal of Chemistry'
_journal_page_first 11450
_journal_paper_doi 10.1039/C8NJ02101E
_journal_volume 42
_journal_year 2018
_chemical_formula_moiety 'C54 H52 Ag2 Cl2 Fe2 N2 O2 P2'
_chemical_formula_sum 'C54 H52 Ag2 Cl2 Fe2 N2 O2 P2'
_chemical_formula_weight 1221.25
_space_group_crystal_system monoclinic
_space_group_IT_number 14
_space_group_name_Hall '-P 2ybc'
_space_group_name_H-M_alt 'P 1 21/c 1'
_symmetry_space_group_name_Hall '-P 2ybc'
_symmetry_space_group_name_H-M 'P 1 21/c 1'
_atom_sites_solution_hydrogens geom
_atom_sites_solution_primary direct
_atom_sites_solution_secondary difmap
_audit_creation_method SHELXL-2017/1
_audit_update_record
;
2018-04-20 deposited with the CCDC.
2018-06-04 downloaded from the CCDC.
;
_cell_angle_alpha 90
_cell_angle_beta 100.1631(9)
_cell_angle_gamma 90
_cell_formula_units_Z 2
_cell_length_a 11.4719(3)
_cell_length_b 12.1037(3)
_cell_length_c 17.9417(4)
_cell_measurement_reflns_used 7762
_cell_measurement_temperature 150(2)
_cell_measurement_theta_max 27.48
_cell_measurement_theta_min 2.47
_cell_volume 2452.16(10)
_computing_cell_refinement 'SAINT V8.34A (Bruker AXS Inc., 2013)'
_computing_data_collection 'Bruker Instrument Service v2014.11.0.1'
_computing_data_reduction 'SAINT V8.34A (Bruker AXS Inc., 2013)'
_computing_molecular_graphics 'PLATON (Spek, 2003)'
_computing_publication_material 'PLATON (Spek, 2003)'
_computing_structure_refinement 'SHELXL-2017/1 (Sheldrick, 2017)'
_computing_structure_solution 'SHELXS-97 (Sheldrick, 1990)'
_diffrn_ambient_temperature 150(2)
_diffrn_measured_fraction_theta_full 1.000
_diffrn_measured_fraction_theta_max 1.000
_diffrn_measurement_device_type 'Bruker APEX-II CCD'
_diffrn_measurement_method '\f and \w scans'
_diffrn_radiation_monochromator graphite
_diffrn_radiation_source 'fine-focus sealed tube'
_diffrn_radiation_type MoK\a
_diffrn_radiation_wavelength 0.71073
_diffrn_reflns_av_R_equivalents 0.0263
_diffrn_reflns_av_unetI/netI 0.0293
_diffrn_reflns_Laue_measured_fraction_full 1.000
_diffrn_reflns_Laue_measured_fraction_max 1.000
_diffrn_reflns_limit_h_max 14
_diffrn_reflns_limit_h_min -14
_diffrn_reflns_limit_k_max 15
_diffrn_reflns_limit_k_min -14
_diffrn_reflns_limit_l_max 23
_diffrn_reflns_limit_l_min -23
_diffrn_reflns_number 19272
_diffrn_reflns_point_group_measured_fraction_full 1.000
_diffrn_reflns_point_group_measured_fraction_max 1.000
_diffrn_reflns_theta_full 25.242
_diffrn_reflns_theta_max 27.498
_diffrn_reflns_theta_min 1.803
_exptl_absorpt_coefficient_mu 1.585
_exptl_absorpt_correction_T_max 0.833
_exptl_absorpt_correction_T_min 0.570
_exptl_absorpt_correction_type numerical
_exptl_absorpt_process_details 'SADABS V2014/5 (Bruker AXS Inc.)'
_exptl_crystal_colour orange
_exptl_crystal_density_diffrn 1.654
_exptl_crystal_description prism
_exptl_crystal_F_000 1232
_exptl_crystal_size_max 0.40
_exptl_crystal_size_mid 0.38
_exptl_crystal_size_min 0.12
_refine_diff_density_max 0.624
_refine_diff_density_min -0.421
_refine_diff_density_rms 0.077
_refine_ls_extinction_method none
_refine_ls_goodness_of_fit_ref 1.072
_refine_ls_hydrogen_treatment constr
_refine_ls_matrix_type full
_refine_ls_number_parameters 321
_refine_ls_number_reflns 5634
_refine_ls_number_restraints 18
_refine_ls_restrained_S_all 1.089
_refine_ls_R_factor_all 0.0375
_refine_ls_R_factor_gt 0.0282
_refine_ls_shift/su_max 0.001
_refine_ls_shift/su_mean 0.000
_refine_ls_structure_factor_coef Fsqd
_refine_ls_weighting_details 'w=1/[\s^2^(Fo^2^)+(0.0274P)^2^+1.6720P] where P=(Fo^2^+2Fc^2^)/3'
_refine_ls_weighting_scheme calc
_refine_ls_wR_factor_gt 0.0634
_refine_ls_wR_factor_ref 0.0678
_reflns_Friedel_coverage 0.000
_reflns_number_gt 4694
_reflns_number_total 5634
_reflns_threshold_expression 'I > 2\s(I)'
_cod_data_source_file c8nj02101e2.cif
_cod_data_source_block md20
_cod_depositor_comments 'Adding full bibliography for 7057478--7057484.cif.'
_cod_database_code 7057483
_shelx_shelxl_version_number 2017/1
_shelx_space_group_comment
;
The symmetry employed for this shelxl refinement is uniquely defined
by the following loop, which should always be used as a source of
symmetry information in preference to the above space-group names.
They are only intended as comments.
;
_shelx_estimated_absorpt_t_min 0.570
_shelx_estimated_absorpt_t_max 0.833

loop_
_space_group_symop_operation_xyz
'x, y, z'
'-x, y+1/2, -z+1/2'
'-x, -y, -z'
'x, -y-1/2, z-1/2'

loop_
_atom_site_label
_atom_site_type_symbol
_atom_site_fract_x
_atom_site_fract_y
_atom_site_fract_z
_atom_site_U_iso_or_equiv
_atom_site_adp_type
_atom_site_occupancy
_atom_site_site_symmetry_order
_atom_site_calc_flag
_atom_site_refinement_flags_posn
_atom_site_refinement_flags_adp
_atom_site_refinement_flags_occupancy
_atom_site_disorder_assembly
_atom_site_disorder_group
Ag Ag 0.07346(2) 0.37533(2) 0.03856(2) 0.02709(6) Uani 1 1 d . . . . .
Fe Fe 0.35200(3) 0.33724(3) 0.24089(2) 0.02064(8) Uani 1 1 d . . . . .
P P 0.22352(5) 0.23544(4) 0.06445(3) 0.01565(11) Uani 1 1 d . . . . .
Cl Cl -0.11944(6) 0.41202(5) -0.05246(5) 0.04483(19) Uani 1 1 d . . . . .
C1 C 0.27114(19) 0.22324(17) 0.16569(12) 0.0189(4) Uani 1 1 d . . . . .
C2 C 0.2019(2) 0.24546(19) 0.22416(12) 0.0235(5) Uani 1 1 d . . . . .
C3 C 0.2749(2) 0.2180(2) 0.29589(13) 0.0309(6) Uani 1 1 d . . . . .
H3 H 0.252278 0.224398 0.344147 0.037 Uiso 1 1 calc R U . . .
C4 C 0.3846(3) 0.1806(2) 0.28233(14) 0.0330(6) Uani 1 1 d . . . . .
H4 H 0.448863 0.157279 0.319953 0.040 Uiso 1 1 calc R U . . .
C5 C 0.3844(2) 0.18306(19) 0.20308(13) 0.0278(5) Uani 1 1 d . . . . .
H5 H 0.448251 0.161787 0.178925 0.033 Uiso 1 1 calc R U . . .
C6 C 0.3665(2) 0.4840(2) 0.18686(16) 0.0314(6) Uani 1 1 d . . . . .
H6 H 0.334537 0.500594 0.135575 0.038 Uiso 1 1 calc R U . . .
C7 C 0.3098(3) 0.5005(2) 0.24912(17) 0.0397(7) Uani 1 1 d . . . . .
H7 H 0.232741 0.530363 0.247083 0.048 Uiso 1 1 calc R U . . .
C8 C 0.3859(3) 0.4655(2) 0.31497(18) 0.0513(9) Uani 1 1 d . . . . .
H8 H 0.369233 0.467237 0.364978 0.062 Uiso 1 1 calc R U . . .
C9 C 0.4913(3) 0.4275(3) 0.2936(2) 0.0538(10) Uani 1 1 d . . . . .
H9 H 0.558588 0.399361 0.326675 0.065 Uiso 1 1 calc R U . . .
C10 C 0.4791(2) 0.4387(2) 0.21359(18) 0.0407(7) Uani 1 1 d . . . . .
H10 H 0.536534 0.419104 0.183691 0.049 Uiso 1 1 calc R U . . .
C12 C 0.0837(2) 0.2912(2) 0.21844(13) 0.0293(6) Uani 1 1 d . . . . .
N13 N 0.00938(18) 0.31872(18) 0.16063(11) 0.0282(5) Uani 1 1 d . . . . .
C14 C -0.0944(2) 0.3682(3) 0.18870(17) 0.0405(7) Uani 1 1 d . . . . .
O11A O 0.0513(2) 0.2951(3) 0.28854(13) 0.0383(7) Uani 0.809(3) 1 d . . P A 1
C15A C -0.0714(3) 0.3273(4) 0.2724(2) 0.0437(9) Uani 0.809(3) 1 d . . P A 1
H15A H -0.087098 0.387162 0.306872 0.052 Uiso 0.809(3) 1 calc R U P A 1
H15B H -0.123178 0.263704 0.278494 0.052 Uiso 0.809(3) 1 calc R U P A 1
C16A C -0.2068(3) 0.3264(5) 0.1446(3) 0.0634(13) Uani 0.809(3) 1 d . U P A 1
H16A H -0.273261 0.354319 0.166772 0.095 Uiso 0.809(3) 1 calc R U P A 1
H16B H -0.206697 0.245501 0.145788 0.095 Uiso 0.809(3) 1 calc R U P A 1
H16C H -0.214885 0.351827 0.092097 0.095 Uiso 0.809(3) 1 calc R U P A 1
C17A C -0.0816(4) 0.4926(4) 0.1862(3) 0.0637(13) Uani 0.809(3) 1 d . . P A 1
H17A H -0.147387 0.527524 0.205559 0.096 Uiso 0.809(3) 1 calc R U P A 1
H17B H -0.082752 0.516258 0.133836 0.096 Uiso 0.809(3) 1 calc R U P A 1
H17C H -0.006468 0.514664 0.217608 0.096 Uiso 0.809(3) 1 calc R U P A 1
O11B O 0.0547(10) 0.3632(11) 0.2784(6) 0.0383(7) Uani 0.191(3) 1 d . . P A 2
C15B C -0.0561(13) 0.4257(15) 0.2532(9) 0.0437(9) Uani 0.191(3) 1 d . . P A 2
H15C H -0.111370 0.420100 0.289602 0.052 Uiso 0.191(3) 1 calc R U P A 2
H15D H -0.040925 0.504360 0.243130 0.052 Uiso 0.191(3) 1 calc R U P A 2
C16B C -0.1974(15) 0.275(2) 0.1930(12) 0.0634(13) Uani 0.191(3) 1 d . U P A 2
H16D H -0.164728 0.215720 0.227879 0.095 Uiso 0.191(3) 1 calc R U P A 2
H16E H -0.224456 0.243605 0.142470 0.095 Uiso 0.191(3) 1 calc R U P A 2
H16F H -0.264428 0.309337 0.211150 0.095 Uiso 0.191(3) 1 calc R U P A 2
C17B C -0.1750(12) 0.4475(12) 0.1231(7) 0.034(3) Uani 0.191(3) 1 d . U P A 2
H17D H -0.243348 0.476681 0.142622 0.051 Uiso 0.191(3) 1 calc R U P A 2
H17E H -0.202566 0.403500 0.077510 0.051 Uiso 0.191(3) 1 calc R U P A 2
H17F H -0.126367 0.508991 0.110429 0.051 Uiso 0.191(3) 1 calc R U P A 2
C21 C 0.18542(18) 0.09347(17) 0.03578(12) 0.0162(4) Uani 1 1 d . . . . .
C22 C 0.20550(19) 0.00344(17) 0.08416(12) 0.0191(4) Uani 1 1 d . . . . .
H22 H 0.238963 0.014485 0.135943 0.023 Uiso 1 1 calc R U . . .
C23 C 0.1770(2) -0.10320(19) 0.05750(14) 0.0239(5) Uani 1 1 d . . . . .
H23 H 0.190381 -0.164286 0.091172 0.029 Uiso 1 1 calc R U . . .
C24 C 0.1294(2) -0.1199(2) -0.01790(14) 0.0265(5) Uani 1 1 d . . . . .
H24 H 0.110154 -0.192507 -0.036208 0.032 Uiso 1 1 calc R U . . .
C25 C 0.1096(2) -0.0304(2) -0.06679(14) 0.0282(5) Uani 1 1 d . . . . .
H25 H 0.077368 -0.041819 -0.118718 0.034 Uiso 1 1 calc R U . . .
C26 C 0.1368(2) 0.0757(2) -0.04013(13) 0.0229(5) Uani 1 1 d . . . . .
H26 H 0.122173 0.136672 -0.073808 0.027 Uiso 1 1 calc R U . . .
C27 C 0.36302(18) 0.25051(18) 0.02934(12) 0.0177(4) Uani 1 1 d . . . . .
C28 C 0.3890(2) 0.35125(19) -0.00101(12) 0.0217(5) Uani 1 1 d . . . . .
H28 H 0.334433 0.410749 -0.003703 0.026 Uiso 1 1 calc R U . . .
C29 C 0.4956(2) 0.3650(2) -0.02760(13) 0.0268(5) Uani 1 1 d . . . . .
H29 H 0.512923 0.434100 -0.048295 0.032 Uiso 1 1 calc R U . . .
C30 C 0.5758(2) 0.2794(2) -0.02409(14) 0.0289(5) Uani 1 1 d . . . . .
H30 H 0.648649 0.289867 -0.041351 0.035 Uiso 1 1 calc R U . . .
C31 C 0.5493(2) 0.1779(2) 0.00480(14) 0.0284(5) Uani 1 1 d . . . . .
H31 H 0.603836 0.118446 0.006905 0.034 Uiso 1 1 calc R U . . .
C32 C 0.44324(19) 0.16310(19) 0.03061(13) 0.0228(5) Uani 1 1 d . . . . .
H32 H 0.424895 0.092970 0.049326 0.027 Uiso 1 1 calc R U . . .

loop_
_atom_site_aniso_label
_atom_site_aniso_U_11
_atom_site_aniso_U_22
_atom_site_aniso_U_33
_atom_site_aniso_U_23
_atom_site_aniso_U_13
_atom_site_aniso_U_12
Ag 0.02219(10) 0.01837(10) 0.04001(12) 0.00619(7) 0.00359(8) 0.00613(7)
Fe 0.02109(16) 0.01717(17) 0.02167(17) -0.00145(13) -0.00172(13) -0.00226(13)
P 0.0155(2) 0.0136(3) 0.0176(3) 0.0011(2) 0.0023(2) 0.0014(2)
Cl 0.0289(3) 0.0184(3) 0.0768(5) 0.0087(3) -0.0193(3) -0.0013(3)
C1 0.0228(11) 0.0135(10) 0.0198(11) 0.0001(8) 0.0021(9) -0.0007(8)
C2 0.0289(12) 0.0228(12) 0.0192(11) -0.0032(9) 0.0050(9) -0.0101(10)
C3 0.0471(15) 0.0271(13) 0.0177(11) 0.0009(10) 0.0036(11) -0.0114(11)
C4 0.0486(16) 0.0228(13) 0.0225(12) 0.0032(10) -0.0077(11) 0.0030(11)
C5 0.0349(13) 0.0199(12) 0.0251(12) -0.0007(9) -0.0039(10) 0.0075(10)
C6 0.0338(13) 0.0184(12) 0.0390(14) 0.0051(10) -0.0019(11) -0.0064(10)
C7 0.0415(16) 0.0187(13) 0.0591(19) -0.0112(12) 0.0096(14) -0.0028(11)
C8 0.083(3) 0.0294(16) 0.0381(16) -0.0139(13) 0.0015(16) -0.0244(16)
C9 0.0454(18) 0.0344(17) 0.067(2) 0.0111(15) -0.0314(16) -0.0222(14)
C10 0.0250(13) 0.0306(15) 0.066(2) 0.0076(14) 0.0066(13) -0.0085(11)
C12 0.0282(13) 0.0393(15) 0.0230(12) -0.0145(11) 0.0117(10) -0.0132(11)
N13 0.0256(10) 0.0333(12) 0.0278(11) -0.0095(9) 0.0105(9) 0.0033(9)
C14 0.0296(14) 0.0533(19) 0.0416(16) -0.0184(13) 0.0144(12) 0.0067(12)
O11A 0.0328(11) 0.062(2) 0.0234(11) -0.0138(13) 0.0132(9) -0.0056(14)
C15A 0.0306(17) 0.063(3) 0.042(2) -0.0172(18) 0.0186(15) -0.0018(17)
C16A 0.0304(17) 0.100(3) 0.061(2) -0.030(2) 0.0134(18) 0.007(2)
C17A 0.066(3) 0.060(3) 0.068(3) -0.006(2) 0.021(2) 0.034(2)
O11B 0.0328(11) 0.062(2) 0.0234(11) -0.0138(13) 0.0132(9) -0.0056(14)
C15B 0.0306(17) 0.063(3) 0.042(2) -0.0172(18) 0.0186(15) -0.0018(17)
C16B 0.0304(17) 0.100(3) 0.061(2) -0.030(2) 0.0134(18) 0.007(2)
C17B 0.032(5) 0.042(6) 0.029(5) -0.004(4) 0.012(4) 0.014(4)
C21 0.0135(9) 0.0165(10) 0.0192(10) 0.0000(8) 0.0047(8) 0.0003(8)
C22 0.0210(10) 0.0155(11) 0.0208(11) -0.0021(8) 0.0040(9) 0.0006(8)
C23 0.0241(12) 0.0175(11) 0.0329(13) 0.0015(9) 0.0125(10) -0.0002(9)
C24 0.0217(11) 0.0212(12) 0.0394(14) -0.0114(10) 0.0133(10) -0.0054(9)
C25 0.0254(12) 0.0354(14) 0.0233(12) -0.0096(10) 0.0033(10) -0.0048(10)
C26 0.0228(11) 0.0240(12) 0.0210(11) 0.0002(9) 0.0018(9) -0.0011(9)
C27 0.0162(10) 0.0191(11) 0.0175(10) -0.0011(8) 0.0020(8) -0.0020(8)
C28 0.0240(11) 0.0215(12) 0.0194(11) -0.0017(9) 0.0038(9) -0.0023(9)
C29 0.0347(13) 0.0249(13) 0.0226(12) -0.0042(9) 0.0102(10) -0.0125(10)
C30 0.0211(11) 0.0371(15) 0.0300(13) -0.0094(11) 0.0084(10) -0.0107(10)
C31 0.0197(11) 0.0327(14) 0.0337(13) -0.0048(11) 0.0069(10) 0.0012(10)
C32 0.0203(11) 0.0205(11) 0.0279(12) 0.0006(9) 0.0049(9) 0.0012(9)

loop_
_atom_type_symbol
_atom_type_description
_atom_type_scat_dispersion_real
_atom_type_scat_dispersion_imag
_atom_type_scat_source
C C 0.0033 0.0016 'International Tables Vol C Tables 4.2.6.8 and 6.1.1.4'
H H 0.0000 0.0000 'International Tables Vol C Tables 4.2.6.8 and 6.1.1.4'
N N 0.0061 0.0033 'International Tables Vol C Tables 4.2.6.8 and 6.1.1.4'
O O 0.0106 0.0060 'International Tables Vol C Tables 4.2.6.8 and 6.1.1.4'
P P 0.1023 0.0942 'International Tables Vol C Tables 4.2.6.8 and 6.1.1.4'
Cl Cl 0.1484 0.1585 'International Tables Vol C Tables 4.2.6.8 and 6.1.1.4'
Fe Fe 0.3463 0.8444 'International Tables Vol C Tables 4.2.6.8 and 6.1.1.4'
Ag Ag -0.8971 1.1015 'International Tables Vol C Tables 4.2.6.8 and 6.1.1.4'

loop_
_geom_angle_atom_site_label_1
_geom_angle_atom_site_label_2
_geom_angle_atom_site_label_3
_geom_angle
_geom_angle_site_symmetry_3
P Ag N13 87.10(5) .
P Ag Cl 139.41(2) .
N13 Ag Cl 104.51(5) .
P Ag Cl 123.15(2) 3_565
N13 Ag Cl 105.52(5) 3_565
Cl Ag Cl 91.56(2) 3_565
C2 Fe C9 160.73(13) .
C2 Fe C10 157.38(11) .
C9 Fe C10 41.07(13) .
C2 Fe C1 41.78(8) .
C9 Fe C1 154.71(13) .
C10 Fe C1 120.83(11) .
C2 Fe C3 41.67(9) .
C9 Fe C3 122.00(12) .
C10 Fe C3 159.53(11) .
C1 Fe C3 69.81(9) .
C2 Fe C8 125.03(13) .
C9 Fe C8 40.59(14) .
C10 Fe C8 68.53(14) .
C1 Fe C8 164.11(13) .
C3 Fe C8 105.85(12) .
C2 Fe C5 69.49(10) .
C9 Fe C5 118.21(13) .
C10 Fe C5 106.96(12) .
C1 Fe C5 41.29(9) .
C3 Fe C5 68.50(11) .
C8 Fe C5 152.72(12) .
C2 Fe C6 122.99(10) .
C9 Fe C6 68.24(11) .
C10 Fe C6 40.39(11) .
C1 Fe C6 109.91(10) .
C3 Fe C6 157.56(11) .
C8 Fe C6 67.95(12) .
C5 Fe C6 126.99(11) .
C2 Fe C7 109.55(11) .
C9 Fe C7 67.84(13) .
C10 Fe C7 67.82(12) .
C1 Fe C7 128.08(10) .
C3 Fe C7 121.40(12) .
C8 Fe C7 40.24(12) .
C5 Fe C7 164.99(11) .
C6 Fe C7 40.11(11) .
C2 Fe C4 69.03(10) .
C9 Fe C4 104.54(12) .
C10 Fe C4 123.67(11) .
C1 Fe C4 69.24(9) .
C3 Fe C4 40.07(11) .
C8 Fe C4 117.88(12) .
C5 Fe C4 40.69(10) .
C6 Fe C4 162.18(11) .
C7 Fe C4 154.01(11) .
C1 P C21 102.78(10) .
C1 P C27 103.09(10) .
C21 P C27 100.22(9) .
C1 P Ag 109.34(7) .
C21 P Ag 118.80(7) .
C27 P Ag 120.27(7) .
Ag Cl Ag 88.44(2) 3_565
C5 C1 C2 106.91(19) .
C5 C1 P 125.75(17) .
C2 C1 P 127.26(17) .
C5 C1 Fe 69.60(13) .
C2 C1 Fe 68.78(12) .
P C1 Fe 129.20(12) .
C3 C2 C1 107.3(2) .
C3 C2 C12 122.6(2) .
C1 C2 C12 130.1(2) .
C3 C2 Fe 69.51(13) .
C1 C2 Fe 69.44(12) .
C12 C2 Fe 124.07(17) .
C4 C3 C2 108.5(2) .
C4 C3 Fe 70.39(15) .
C2 C3 Fe 68.81(13) .
C4 C3 H3 125.7 .
C2 C3 H3 125.7 .
Fe C3 H3 126.6 .
C3 C4 C5 108.9(2) .
C3 C4 Fe 69.54(14) .
C5 C4 Fe 69.47(14) .
C3 C4 H4 125.5 .
C5 C4 H4 125.5 .
Fe C4 H4 127.0 .
C4 C5 C1 108.4(2) .
C4 C5 Fe 69.84(14) .
C1 C5 Fe 69.11(13) .
C4 C5 H5 125.8 .
C1 C5 H5 125.8 .
Fe C5 H5 126.8 .
C7 C6 C10 108.1(3) .
C7 C6 Fe 69.99(15) .
C10 C6 Fe 69.29(15) .
C7 C6 H6 125.9 .
C10 C6 H6 125.9 .
Fe C6 H6 126.3 .
C6 C7 C8 108.7(3) .
C6 C7 Fe 69.90(15) .
C8 C7 Fe 69.51(17) .
C6 C7 H7 125.7 .
C8 C7 H7 125.7 .
Fe C7 H7 126.5 .
C7 C8 C9 107.8(3) .
C7 C8 Fe 70.25(15) .
C9 C8 Fe 69.34(17) .
C7 C8 H8 126.1 .
C9 C8 H8 126.1 .
Fe C8 H8 125.9 .
C8 C9 C10 107.9(3) .
C8 C9 Fe 70.07(16) .
C10 C9 Fe 69.63(15) .
C8 C9 H9 126.1 .
C10 C9 H9 126.1 .
Fe C9 H9 125.8 .
C6 C10 C9 107.6(3) .
C6 C10 Fe 70.32(14) .
C9 C10 Fe 69.29(16) .
C6 C10 H10 126.2 .
C9 C10 H10 126.2 .
Fe C10 H10 125.7 .
N13 C12 O11A 119.3(2) .
N13 C12 C2 130.1(2) .
O11A C12 C2 110.4(2) .
N13 C12 O11B 103.8(5) .
C2 C12 O11B 120.3(5) .
C12 N13 C14 106.9(2) .
C12 N13 Ag 121.69(16) .
C14 N13 Ag 123.62(17) .
C15B C14 N13 109.6(6) .
C16A C14 N13 110.7(2) .
C16A C14 C17A 113.8(4) .
N13 C14 C17A 107.5(3) .
C16A C14 C15A 113.0(3) .
N13 C14 C15A 100.8(2) .
C17A C14 C15A 110.1(3) .
C15B C14 C16B 116.1(10) .
N13 C14 C16B 111.1(7) .
C15B C14 C17B 111.3(10) .
N13 C14 C17B 111.6(5) .
C16B C14 C17B 96.6(10) .
C12 O11A C15A 103.7(2) .
O11A C15A C14 105.9(2) .
O11A C15A H15A 110.6 .
C14 C15A H15A 110.6 .
O11A C15A H15B 110.6 .
C14 C15A H15B 110.6 .
H15A C15A H15B 108.7 .
C14 C16A H16A 109.5 .
C14 C16A H16B 109.5 .
H16A C16A H16B 109.5 .
C14 C16A H16C 109.5 .
H16A C16A H16C 109.5 .
H16B C16A H16C 109.5 .
C14 C17A H17A 109.5 .
C14 C17A H17B 109.5 .
H17A C17A H17B 109.5 .
C14 C17A H17C 109.5 .
H17A C17A H17C 109.5 .
H17B C17A H17C 109.5 .
C12 O11B C15B 111.9(9) .
C14 C15B O11B 97.5(10) .
C14 C15B H15C 112.3 .
O11B C15B H15C 112.3 .
C14 C15B H15D 112.3 .
O11B C15B H15D 112.3 .
H15C C15B H15D 109.9 .
C14 C16B H16D 109.5 .
C14 C16B H16E 109.5 .
H16D C16B H16E 109.5 .
C14 C16B H16F 109.5 .
H16D C16B H16F 109.5 .
H16E C16B H16F 109.5 .
C14 C17B H17D 109.5 .
C14 C17B H17E 109.5 .
H17D C17B H17E 109.5 .
C14 C17B H17F 109.5 .
H17D C17B H17F 109.5 .
H17E C17B H17F 109.5 .
C22 C21 C26 118.9(2) .
C22 C21 P 123.95(16) .
C26 C21 P 117.10(17) .
C21 C22 C23 120.6(2) .
C21 C22 H22 119.7 .
C23 C22 H22 119.7 .
C24 C23 C22 120.0(2) .
C24 C23 H23 120.0 .
C22 C23 H23 120.0 .
C23 C24 C25 119.8(2) .
C23 C24 H24 120.1 .
C25 C24 H24 120.1 .
C26 C25 C24 120.2(2) .
C26 C25 H25 119.9 .
C24 C25 H25 119.9 .
C25 C26 C21 120.5(2) .
C25 C26 H26 119.8 .
C21 C26 H26 119.8 .
C28 C27 C32 118.9(2) .
C28 C27 P 118.94(16) .
C32 C27 P 122.11(17) .
C27 C28 C29 120.0(2) .
C27 C28 H28 120.0 .
C29 C28 H28 120.0 .
C30 C29 C28 120.7(2) .
C30 C29 H29 119.6 .
C28 C29 H29 119.6 .
C29 C30 C31 119.6(2) .
C29 C30 H30 120.2 .
C31 C30 H30 120.2 .
C32 C31 C30 120.1(2) .
C32 C31 H31 120.0 .
C30 C31 H31 120.0 .
C31 C32 C27 120.6(2) .
C31 C32 H32 119.7 .
C27 C32 H32 119.7 .

loop_
_geom_bond_atom_site_label_1
_geom_bond_atom_site_label_2
_geom_bond_distance
_geom_bond_site_symmetry_2
Ag P 2.4008(6) .
Ag N13 2.525(2) .
Ag Cl 2.5467(6) .
Ag Cl 2.6303(7) 3_565
Fe C2 2.026(2) .
Fe C9 2.027(3) .
Fe C10 2.031(3) .
Fe C1 2.035(2) .
Fe C3 2.036(2) .
Fe C8 2.036(3) .
Fe C5 2.042(2) .
Fe C6 2.045(2) .
Fe C7 2.046(3) .
Fe C4 2.047(2) .
P C1 1.808(2) .
P C21 1.825(2) .
P C27 1.829(2) .
C1 C5 1.438(3) .
C1 C2 1.448(3) .
C2 C3 1.445(3) .
C2 C12 1.452(3) .
C3 C4 1.399(4) .
C3 H3 0.9500 .
C4 C5 1.422(3) .
C4 H4 0.9500 .
C5 H5 0.9500 .
C6 C7 1.403(4) .
C6 C10 1.407(4) .
C6 H6 0.9500 .
C7 C8 1.404(4) .
C7 H7 0.9500 .
C8 C9 1.409(5) .
C8 H8 0.9500 .
C9 C10 1.424(4) .
C9 H9 0.9500 .
C10 H10 0.9500 .
C12 N13 1.265(3) .
C12 O11A 1.374(3) .
C12 O11B 1.467(11) .
N13 C14 1.497(3) .
C14 C15B 1.355(15) .
C14 C16A 1.477(5) .
C14 C17A 1.515(5) .
C14 C15A 1.558(5) .
C14 C16B 1.65(2) .
C14 C17B 1.667(14) .
O11A C15A 1.440(4) .
C15A H15A 0.9900 .
C15A H15B 0.9900 .
C16A H16A 0.9800 .
C16A H16B 0.9800 .
C16A H16C 0.9800 .
C17A H17A 0.9800 .
C17A H17B 0.9800 .
C17A H17C 0.9800 .
O11B C15B 1.48(2) .
C15B H15C 0.9900 .
C15B H15D 0.9900 .
C16B H16D 0.9800 .
C16B H16E 0.9800 .
C16B H16F 0.9800 .
C17B H17D 0.9800 .
C17B H17E 0.9800 .
C17B H17F 0.9800 .
C21 C22 1.387(3) .
C21 C26 1.394(3) .
C22 C23 1.395(3) .
C22 H22 0.9500 .
C23 C24 1.382(3) .
C23 H23 0.9500 .
C24 C25 1.387(4) .
C24 H24 0.9500 .
C25 C26 1.386(3) .
C25 H25 0.9500 .
C26 H26 0.9500 .
C27 C28 1.389(3) .
C27 C32 1.400(3) .
C28 C29 1.398(3) .
C28 H28 0.9500 .
C29 C30 1.380(4) .
C29 H29 0.9500 .
C30 C31 1.388(4) .
C30 H30 0.9500 .
C31 C32 1.388(3) .
C31 H31 0.9500 .
C32 H32 0.9500 .
